data_2017978
loop_
_publ_author_name
'Smeets, Stef'
'Lutz, Martin'

_publ_section_title
;
 Hexakis(urea-\k<i>O</i>)zinc(II) dinitrate at 110 and 250K: uniaxial
 negative thermal expansion
;
_journal_coeditor_code FN3074
_journal_issue 2
_journal_name_full 'Acta Crystallographica Section C'
_journal_page_first m50
_journal_page_last m55
_journal_paper_doi 10.1107/S0108270111000023
_journal_volume 67
_journal_year 2011
_chemical_formula_iupac '[Zn (C H4 N2 O1)6] (N O3)2'
_chemical_formula_moiety 'C6 H24 N12 O6 Zn 2+, 2(N O3 -)'
_chemical_formula_sum 'C6 H24 N14 O12 Zn'
_chemical_formula_weight 549.76
_chemical_name_systematic
;
Hexakis(urea-\k<i>O</i>)zinc(II) dinitrate
;
_space_group_IT_number 15
_symmetry_cell_setting monoclinic
_symmetry_space_group_name_Hall '-C 2yc'
_symmetry_space_group_name_H-M 'C 1 2/c 1'
_atom_sites_solution_hydrogens difmap
_atom_sites_solution_primary direct
_atom_sites_solution_secondary difmap
_audit_creation_method SHELXL97
_cell_angle_alpha 90.00
_cell_angle_beta 109.701(2)
_cell_angle_gamma 90.00
_cell_formula_units_Z 4
_cell_length_a 17.1082(6)
_cell_length_b 17.9456(7)
_cell_length_c 7.46654(16)
_cell_measurement_reflns_used 33077
_cell_measurement_temperature 250(2)
_cell_measurement_theta_max 35.03
_cell_measurement_theta_min 1.70
_cell_volume 2158.17(13)
_computing_cell_refinement 'PEAKREF (Schreurs, 2008)'
_computing_data_collection 'COLLECT (Nonius, 1999)'
_computing_data_reduction
;
EVAL15 (Schreurs <i>et al.</i>, 2010) and SADABS (Sheldrick,
2008<i>a</i>)
;
_computing_molecular_graphics
;
PLATON (Spek, 2009) and Jmol (Jmol, 2010)
;
_computing_publication_material 'manual editing of SHELXL97 cif file'
_computing_structure_refinement 'SHELXL97 (Sheldrick, 2008<i>b</i>)'
_computing_structure_solution 'coordinates from literature (van de Giesen & Stam, 1972)'
_diffrn_ambient_temperature 250(2)
_diffrn_measured_fraction_theta_full 1.000
_diffrn_measured_fraction_theta_max 1.000
_diffrn_measurement_device_type 'Nonius KappaCCD area-detector'
_diffrn_measurement_method '\f and \w'
_diffrn_radiation_monochromator graphite
_diffrn_radiation_source 'rotating anode'
_diffrn_radiation_type MoK\a
_diffrn_radiation_wavelength 0.71073
_diffrn_reflns_av_R_equivalents 0.0298
_diffrn_reflns_av_sigmaI/netI 0.0182
_diffrn_reflns_limit_h_max 27
_diffrn_reflns_limit_h_min -27
_diffrn_reflns_limit_k_max 28
_diffrn_reflns_limit_k_min -28
_diffrn_reflns_limit_l_max 11
_diffrn_reflns_limit_l_min -12
_diffrn_reflns_number 41204
_diffrn_reflns_theta_full 35.00
_diffrn_reflns_theta_max 35.00
_diffrn_reflns_theta_min 1.70
_exptl_absorpt_coefficient_mu 1.225
_exptl_absorpt_correction_T_max 0.7469
_exptl_absorpt_correction_T_min 0.6680
_exptl_absorpt_correction_type multi-scan
_exptl_absorpt_process_details '(SADABS; Sheldrick, 2008<i>a</i>)'
_exptl_crystal_colour colourless
_exptl_crystal_density_diffrn 1.692
_exptl_crystal_density_method 'not measured'
_exptl_crystal_description plate
_exptl_crystal_F_000 1136
_exptl_crystal_size_max 0.36
_exptl_crystal_size_mid 0.20
_exptl_crystal_size_min 0.12
_refine_diff_density_max 0.311
_refine_diff_density_min -0.439
_refine_ls_extinction_method none
_refine_ls_goodness_of_fit_ref 1.034
_refine_ls_hydrogen_treatment refall
_refine_ls_matrix_type full
_refine_ls_number_parameters 198
_refine_ls_number_reflns 4747
_refine_ls_number_restraints 0
_refine_ls_restrained_S_all 1.034
_refine_ls_R_factor_all 0.0391
_refine_ls_R_factor_gt 0.0287
_refine_ls_shift/su_max 0.000
_refine_ls_shift/su_mean 0.000
_refine_ls_structure_factor_coef Fsqd
_refine_ls_weighting_details 'calc w = 1/[\s^2^(Fo^2^)+(0.0386P)^2^+0.8626P] where P=(Fo^2^+2Fc^2^)/3'
_refine_ls_weighting_scheme calc
_refine_ls_wR_factor_gt 0.0697
_refine_ls_wR_factor_ref 0.0747
_reflns_number_gt 4013
_reflns_number_total 4747
_reflns_threshold_expression I>2\s(I)
_cod_data_source_file fn3074.cif
_cod_data_source_block Ib
_cod_original_cell_volume 2158.18(12)
_cod_original_sg_symbol_H-M 'C 2/c'
_cod_database_code 2017978
_cod_database_fobs_code 2017978

loop_
_symmetry_equiv_pos_as_xyz
'x, y, z'
'-x, y, -z+1/2'
'x+1/2, y+1/2, z'
'-x+1/2, y+1/2, -z+1/2'
'-x, -y, -z'
'x, -y, z-1/2'
'-x+1/2, -y+1/2, -z'
'x+1/2, -y+1/2, z-1/2'

loop_
_atom_site_type_symbol
_atom_site_label
_atom_site_fract_x
_atom_site_fract_y
_atom_site_fract_z
_atom_site_U_iso_or_equiv
_atom_site_adp_type
_atom_site_calc_flag
_atom_site_refinement_flags
_atom_site_occupancy
_atom_site_disorder_assembly
_atom_site_disorder_group
Zn Zn1 0.0000 0.178335(9) 0.2500 0.02057(5) Uani d S 1 . .
O O1 -0.12432(5) 0.18478(5) 0.25497(11) 0.02926(16) Uani d . 1 . .
O O2 0.03312(5) 0.09291(4) 0.44724(11) 0.02645(14) Uani d . 1 . .
O O3 0.03126(5) 0.25578(4) 0.47169(12) 0.02915(16) Uani d . 1 . .
N N11 -0.23087(9) 0.15887(11) 0.3556(2) 0.0599(4) Uani d . 1 . .
H H11A -0.2527(17) 0.1382(15) 0.257(4) 0.083(8) Uiso d . 1 . .
H H11B -0.2520(14) 0.1518(12) 0.441(3) 0.061(6) Uiso d . 1 . .
N N12 -0.10885(8) 0.20246(8) 0.56398(16) 0.0437(3) Uani d . 1 . .
H H12A -0.0579(14) 0.2191(12) 0.580(3) 0.063(6) Uiso d . 1 . .
H H12B -0.1270(11) 0.1934(10) 0.656(3) 0.043(5) Uiso d . 1 . .
N N21 0.10473(8) 0.01632(7) 0.68312(18) 0.0427(3) Uani d . 1 . .
H H21A 0.0651(12) -0.0134(11) 0.657(3) 0.046(5) Uiso d . 1 . .
H H21B 0.1506(12) 0.0044(11) 0.761(3) 0.048(5) Uiso d . 1 . .
N N22 0.16754(6) 0.12051(6) 0.61859(15) 0.03044(19) Uani d . 1 . .
H H22A 0.1677(10) 0.1479(10) 0.532(2) 0.035(4) Uiso d . 1 . .
H H22B 0.2129(11) 0.1045(9) 0.688(2) 0.036(4) Uiso d . 1 . .
N N31 0.02890(9) 0.37577(7) 0.5549(2) 0.0449(3) Uani d . 1 . .
H H31A -0.0142(13) 0.3686(11) 0.570(3) 0.049(5) Uiso d . 1 . .
H H31B 0.0432(13) 0.4168(12) 0.547(3) 0.055(5) Uiso d . 1 . .
N N32 0.11980(8) 0.33707(7) 0.40947(19) 0.0391(2) Uani d . 1 . .
H H32A 0.1328(11) 0.3030(11) 0.346(3) 0.044(5) Uiso d . 1 . .
H H32B 0.1271(12) 0.3822(11) 0.390(3) 0.048(5) Uiso d . 1 . .
C C1 -0.15310(7) 0.18119(6) 0.38989(16) 0.02787(19) Uani d . 1 . .
C C2 0.09971(6) 0.07648(6) 0.57690(14) 0.02376(17) Uani d . 1 . .
C C3 0.05820(6) 0.32118(6) 0.47556(15) 0.02454(17) Uani d . 1 . .
O O1N 0.09580(6) 0.50736(6) 0.40249(16) 0.0474(2) Uani d . 1 . .
O O2N 0.22007(7) 0.48642(7) 0.5856(2) 0.0655(4) Uani d . 1 . .
O O3N 0.16831(6) 0.59699(5) 0.57163(15) 0.0413(2) Uani d . 1 . .
N N1 0.16133(6) 0.53019(6) 0.51959(15) 0.03199(19) Uani d . 1 . .

loop_
_atom_site_aniso_label
_atom_site_aniso_U_11
_atom_site_aniso_U_22
_atom_site_aniso_U_33
_atom_site_aniso_U_12
_atom_site_aniso_U_13
_atom_site_aniso_U_23
Zn1 0.02267(8) 0.01753(7) 0.02228(7) 0.000 0.00856(5) 0.000
O1 0.0262(3) 0.0392(4) 0.0261(3) -0.0030(3) 0.0136(3) -0.0021(3)
O2 0.0263(3) 0.0227(3) 0.0266(3) -0.0018(3) 0.0040(3) 0.0046(3)
O3 0.0372(4) 0.0228(3) 0.0322(4) -0.0074(3) 0.0179(3) -0.0056(3)
N11 0.0405(7) 0.1006(13) 0.0488(7) -0.0278(8) 0.0282(6) -0.0148(8)
N12 0.0468(6) 0.0615(8) 0.0294(5) -0.0129(6) 0.0217(5) -0.0048(5)
N21 0.0351(5) 0.0358(6) 0.0445(6) -0.0065(4) -0.0033(5) 0.0195(5)
N22 0.0248(4) 0.0340(5) 0.0298(4) -0.0028(4) 0.0056(3) 0.0069(4)
N31 0.0468(7) 0.0281(5) 0.0680(8) -0.0038(5) 0.0302(6) -0.0160(5)
N32 0.0442(6) 0.0273(5) 0.0559(7) -0.0104(4) 0.0300(6) -0.0073(5)
C1 0.0309(5) 0.0265(5) 0.0315(5) -0.0014(4) 0.0176(4) 0.0008(4)
C2 0.0263(4) 0.0220(4) 0.0224(4) 0.0007(3) 0.0075(3) 0.0010(3)
C3 0.0249(4) 0.0219(4) 0.0257(4) -0.0010(3) 0.0071(3) -0.0029(3)
O1N 0.0365(5) 0.0354(5) 0.0546(6) -0.0067(4) -0.0053(4) -0.0014(4)
O2N 0.0363(6) 0.0463(6) 0.0927(10) 0.0054(5) -0.0061(6) 0.0003(6)
O3N 0.0439(5) 0.0333(5) 0.0520(5) -0.0107(4) 0.0230(4) -0.0121(4)
N1 0.0286(4) 0.0305(5) 0.0364(5) -0.0051(4) 0.0104(4) -0.0012(4)

loop_
_atom_type_symbol
_atom_type_description
_atom_type_scat_dispersion_real
_atom_type_scat_dispersion_imag
_atom_type_scat_source
C C 0.0033 0.0016 'International Tables Vol C Tables 4.2.6.8 and 6.1.1.4'
H H 0.0000 0.0000 'International Tables Vol C Tables 4.2.6.8 and 6.1.1.4'
N N 0.0061 0.0033 'International Tables Vol C Tables 4.2.6.8 and 6.1.1.4'
O O 0.0106 0.0060 'International Tables Vol C Tables 4.2.6.8 and 6.1.1.4'
Zn Zn 0.2839 1.4301 'International Tables Vol C Tables 4.2.6.8 and 6.1.1.4'

loop_
_geom_angle_atom_site_label_1
_geom_angle_atom_site_label_2
_geom_angle_atom_site_label_3
_geom_angle_site_symmetry_1
_geom_angle_site_symmetry_3
_geom_angle
_geom_angle_publ_flag
O1 Zn1 O1 . 2 173.81(5) y
O2 Zn1 O2 . 2 84.32(4) y
O3 Zn1 O3 . 2 96.55(5) y
O1 Zn1 O2 . . 93.61(3) y
O1 Zn1 O3 . . 86.61(3) y
O2 Zn1 O3 . . 89.62(3) y
O2 Zn1 O3 . 2 173.33(3) y
O2 Zn1 O3 2 . 173.33(3) ?
O2 Zn1 O3 2 2 89.62(3) ?
O2 Zn1 O1 2 2 93.61(3) ?
O2 Zn1 O1 . 2 90.98(3) ?
O3 Zn1 O1 2 2 86.61(3) ?
O3 Zn1 O1 . 2 89.28(3) ?
O2 Zn1 O1 2 . 90.98(3) ?
O3 Zn1 O1 2 . 89.28(3) ?
C1 O1 Zn1 . . 131.84(8) y
C2 O2 Zn1 . . 133.02(7) y
C3 O3 Zn1 . . 129.29(7) y
C1 N11 H11A . . 116.3(19) ?
C1 N11 H11B . . 123.8(15) ?
H11A N11 H11B . . 117(2) ?
C1 N12 H12A . . 116.2(14) ?
C1 N12 H12B . . 119.4(13) ?
H12A N12 H12B . . 123.6(19) ?
C2 N21 H21A . . 119.8(13) ?
C2 N21 H21B . . 118.9(13) ?
H21A N21 H21B . . 120.1(19) ?
C2 N22 H22A . . 113.7(12) ?
C2 N22 H22B . . 119.5(12) ?
H22A N22 H22B . . 117.1(16) ?
C3 N31 H31A . . 116.9(14) ?
C3 N31 H31B . . 118.8(14) ?
H31A N31 H31B . . 120(2) ?
C3 N32 H32A . . 116.2(13) ?
C3 N32 H32B . . 116.7(13) ?
H32A N32 H32B . . 121.1(18) ?
O1 C1 N12 . . 121.46(11) ?
O1 C1 N11 . . 119.72(12) ?
N12 C1 N11 . . 118.75(12) ?
O2 C2 N21 . . 120.76(10) ?
O2 C2 N22 . . 121.72(9) ?
N21 C2 N22 . . 117.47(10) ?
O3 C3 N31 . . 120.54(11) ?
O3 C3 N32 . . 121.28(10) ?
N31 C3 N32 . . 118.09(11) ?
O1N N1 O2N . . 119.46(12) ?
O1N N1 O3N . . 120.34(11) ?
O2N N1 O3N . . 120.20(11) ?

loop_
_geom_bond_atom_site_label_1
_geom_bond_atom_site_label_2
_geom_bond_site_symmetry_2
_geom_bond_distance
_geom_bond_publ_flag
Zn1 O1 . 2.1428(8) y
Zn1 O2 . 2.0682(7) y
Zn1 O3 . 2.0882(8) y
Zn1 O2 2 2.0682(7) ?
Zn1 O3 2 2.0882(8) ?
Zn1 O1 2 2.1428(8) ?
O1 C1 . 1.2633(12) y
O2 C2 . 1.2563(12) y
O3 C3 . 1.2578(12) y
N11 C1 . 1.3291(17) ?
N11 H11A . 0.80(3) ?
N11 H11B . 0.84(2) ?
N12 C1 . 1.3210(17) ?
N12 H12A . 0.89(2) ?
N12 H12B . 0.860(19) ?
N21 C2 . 1.3251(14) ?
N21 H21A . 0.83(2) ?
N21 H21B . 0.83(2) ?
N22 C2 . 1.3507(14) ?
N22 H22A . 0.815(18) ?
N22 H22B . 0.826(17) ?
N31 C3 . 1.3275(15) ?
N31 H31A . 0.79(2) ?
N31 H31B . 0.79(2) ?
N32 C3 . 1.3364(15) ?
N32 H32A . 0.849(19) ?
N32 H32B . 0.84(2) ?
O1N N1 . 1.2362(14) ?
O2N N1 . 1.2393(15) ?
O3N N1 . 1.2535(13) ?

loop_
_geom_hbond_atom_site_label_D
_geom_hbond_atom_site_label_H
_geom_hbond_atom_site_label_A
_geom_hbond_site_symmetry_A
_geom_hbond_distance_DH
_geom_hbond_distance_HA
_geom_hbond_distance_DA
_geom_hbond_angle_DHA
N11 H11A O2N 8_455 0.80(3) 2.54(3) 3.229(2) 145(2)
N11 H11B O3N 3_445 0.84(2) 2.16(2) 2.9471(16) 155(2)
N12 H12A O3 . 0.89(2) 2.06(2) 2.8722(14) 150.9(19)
N12 H12B N22 2_556 0.860(19) 2.41(2) 3.2239(16) 157.9(16)
N21 H21A O2 5_556 0.83(2) 2.14(2) 2.9671(14) 171.9(17)
N21 H21B O2N 4_546 0.83(2) 2.14(2) 2.9605(17) 166.4(18)
N22 H22A O1 2 0.815(18) 2.120(18) 2.8751(13) 153.9(16)
N22 H22B O3N 4_546 0.826(17) 2.215(18) 3.0058(14) 160.1(15)
N31 H31A O3N 5_566 0.79(2) 2.56(2) 3.2196(18) 141.2(18)
N31 H31B O1N . 0.79(2) 2.29(2) 3.0101(18) 152.0(19)
N32 H32A O1 2 0.849(19) 2.239(19) 3.0078(15) 150.5(17)
N32 H32B O1N . 0.84(2) 2.32(2) 3.0815(16) 151.5(17)
N32 H32B O2N . 0.84(2) 2.57(2) 3.2147(17) 134.8(16)

loop_
_geom_torsion_atom_site_label_1
_geom_torsion_atom_site_label_2
_geom_torsion_atom_site_label_3
_geom_torsion_atom_site_label_4
_geom_torsion_site_symmetry_1
_geom_torsion_site_symmetry_2
_geom_torsion_site_symmetry_3
_geom_torsion_site_symmetry_4
_geom_torsion
_geom_torsion_publ_flag
O2 Zn1 O1 C1 2 . . . 125.43(10) ?
O2 Zn1 O1 C1 . . . . 41.05(10) ?
O3 Zn1 O1 C1 2 . . . -144.96(10) ?
O3 Zn1 O1 C1 . . . . -48.35(10) ?
O2 Zn1 O2 C2 2 . . . 123.52(11) ?
O3 Zn1 O2 C2 . . . . -59.28(10) ?
O1 Zn1 O2 C2 2 . . . 29.99(10) ?
O1 Zn1 O2 C2 . . . . -145.85(10) ?
O2 Zn1 O3 C3 . . . . 149.84(9) ?
O3 Zn1 O3 C3 2 . . . -27.64(8) ?
O1 Zn1 O3 C3 2 . . . 58.86(10) ?
O1 Zn1 O3 C3 . . . . -116.52(10) ?
Zn1 O1 C1 N12 . . . . 28.53(17) y
Zn1 O1 C1 N11 . . . . -154.65(13) y
Zn1 O2 C2 N21 . . . . -178.59(9) y
Zn1 O2 C2 N22 . . . . 4.09(16) y
Zn1 O3 C3 N31 . . . . 137.16(11) y
Zn1 O3 C3 N32 . . . . -46.38(16) y
